data_7252014
loop_
_publ_author_name
'Dragancea, Diana'
'Talmaci, Natalia'
'Shova, Sergiu'
'Hanganu, Anamaria'
'Grabowsky, Simon'
'Decurtins, Silvio'
'Liu, Shi-Xia'
'Baca, Svetlana G.'

_publ_section_title
;
 Oxidovanadium(v) coordination compounds based on
 1,5-bis(2-hydroxy-3-methoxybenzylidene)carbohydrazide: from discrete to
 polymeric assemblies
;
_journal_issue 30
_journal_name_full 'RSC Advances'
_journal_page_first 27906
_journal_page_last 27914
_journal_paper_doi 10.1039/D6RA02540D
_journal_volume 16
_journal_year 2026
_chemical_formula_moiety 'C17 H14 N4 O9 V2, 2(H2 O), 2(H4 N)'
_chemical_formula_sum 'C17 H26 N6 O11 V2'
_chemical_formula_weight 592.32
_space_group_crystal_system triclinic
_space_group_IT_number 2
_space_group_name_Hall '-P 1'
_space_group_name_H-M_alt 'P -1'
_atom_sites_solution_hydrogens mixed
_atom_sites_solution_primary dual
_audit_creation_date 2026-01-06
_audit_creation_method
;
Olex2 1.5
(compiled 2025.07.13 svn.rb7424aed for OlexSys, GUI svn.r7314)
;
_audit_update_record
;
2026-01-25 deposited with the CCDC.	2026-04-30 downloaded from the CCDC.
;
_cell_angle_alpha 85.710(5)
_cell_angle_beta 75.669(5)
_cell_angle_gamma 86.699(4)
_cell_formula_units_Z 2
_cell_length_a 9.4298(5)
_cell_length_b 10.8957(6)
_cell_length_c 11.9941(8)
_cell_measurement_reflns_used 8569
_cell_measurement_temperature 293(2)
_cell_measurement_theta_max 30.6910
_cell_measurement_theta_min 2.2350
_cell_volume 1189.66(12)
_computing_cell_refinement 'CrysAlisPro 1.171.42.73a (Rigaku OD, 2022)'
_computing_data_collection 'CrysAlisPro 1.171.42.73a (Rigaku OD, 2022)'
_computing_data_reduction 'CrysAlisPro 1.171.42.73a (Rigaku OD, 2022)'
_computing_molecular_graphics 'Olex2 1.5 (Dolomanov et al., 2009)'
_computing_publication_material 'Olex2 1.5 (Dolomanov et al., 2009)'
_computing_structure_refinement 'SHELXL 2018/3 (Sheldrick, 2015)'
_computing_structure_solution 'SHELXT  (Sheldrick, 2015)'
_diffrn_ambient_temperature 293(2)
_diffrn_detector 'Hybrid Pixel Array Detector'
_diffrn_detector_area_resol_mean 10.0000
_diffrn_detector_type HyPix
_diffrn_measured_fraction_theta_full 0.999
_diffrn_measured_fraction_theta_max 0.795
_diffrn_measurement_details
;
List of Runs (angles in degrees, time in seconds):

  # Type    Start    End  Width  t~exp~   \w     \q     \k     \f   Frames
#--------------------------------------------------------------------------
  1  \w    -71.00   7.00   0.50   12.00    --   -4.89 -36.00 -18.00  156
  2  \w    -17.00  65.00   0.50   12.00    --   -4.89  36.00 137.00  164
  3  \w    -23.00  12.00   0.50   12.00    --   -4.89 -99.00 -30.00   70
  4  \w    -22.00  23.00   0.50   12.00    --   -4.89 -99.00-150.00   90
  5  \w    -22.00  27.00   0.50   12.00    --    5.44 -99.00   0.00   98
  6  \w    -21.00  28.00   0.50   12.00    --    5.44 -99.00 -90.00   98
  7  \w    -63.00 -37.00   0.50   12.00    --    5.44 -19.00 120.00   52
  8  \w    -22.00   4.00   0.50   12.00    --    5.44 -19.00 120.00   52
  9  \w    -20.00   6.00   0.50   12.00    --    5.44 -99.00 150.00   52
;
_diffrn_measurement_device 'four-circle diffractometer'
_diffrn_measurement_device_type 'XtaLAB Synergy, Single source at offset/far, HyPix'
_diffrn_measurement_method '\w scans'
_diffrn_orient_matrix_type 'CrysAlisPro convention (1999,Acta A55,543-557)'
_diffrn_orient_matrix_UB_11 0.0604531000
_diffrn_orient_matrix_UB_12 -0.0343044000
_diffrn_orient_matrix_UB_13 0.0135172000
_diffrn_orient_matrix_UB_21 -0.0460100000
_diffrn_orient_matrix_UB_22 -0.0495491000
_diffrn_orient_matrix_UB_23 0.0235892000
_diffrn_orient_matrix_UB_31 0.0162953000
_diffrn_orient_matrix_UB_32 -0.0252349000
_diffrn_orient_matrix_UB_33 -0.0547808000
_diffrn_radiation_monochromator mirror
_diffrn_radiation_probe x-ray
_diffrn_radiation_type 'Mo K\a'
_diffrn_radiation_wavelength 0.71073
_diffrn_reflns_av_R_equivalents 0.0382
_diffrn_reflns_av_unetI/netI 0.0433
_diffrn_reflns_Laue_measured_fraction_full 0.999
_diffrn_reflns_Laue_measured_fraction_max 0.795
_diffrn_reflns_limit_h_max 11
_diffrn_reflns_limit_h_min -13
_diffrn_reflns_limit_k_max 14
_diffrn_reflns_limit_k_min -14
_diffrn_reflns_limit_l_max 16
_diffrn_reflns_limit_l_min -15
_diffrn_reflns_number 17723
_diffrn_reflns_point_group_measured_fraction_full 0.999
_diffrn_reflns_point_group_measured_fraction_max 0.795
_diffrn_reflns_theta_full 25.242
_diffrn_reflns_theta_max 30.925
_diffrn_reflns_theta_min 2.231
_diffrn_source 'micro-focus sealed X-ray tube'
_diffrn_source_type 'PhotonJet (Mo) X-ray Source'
_exptl_absorpt_coefficient_mu 0.855
_exptl_absorpt_correction_T_max 1.00000
_exptl_absorpt_correction_T_min 0.78993
_exptl_absorpt_correction_type multi-scan
_exptl_absorpt_process_details
;
CrysAlisPro 1.171.42.73a (Rigaku Oxford Diffraction, 2022)
Empirical absorption correction using spherical harmonics,
implemented in SCALE3 ABSPACK scaling algorithm.
;
_exptl_crystal_colour 'clear light brown'
_exptl_crystal_colour_lustre clear
_exptl_crystal_colour_modifier light
_exptl_crystal_colour_primary brown
_exptl_crystal_density_diffrn 1.654
_exptl_crystal_description prism
_exptl_crystal_F_000 608
_exptl_crystal_size_max 0.2
_exptl_crystal_size_mid 0.05
_exptl_crystal_size_min 0.05
_refine_diff_density_max 0.363
_refine_diff_density_min -0.319
_refine_diff_density_rms 0.063
_refine_ls_extinction_method none
_refine_ls_goodness_of_fit_ref 1.095
_refine_ls_hydrogen_treatment mixed
_refine_ls_matrix_type full
_refine_ls_number_parameters 367
_refine_ls_number_reflns 5998
_refine_ls_number_restraints 24
_refine_ls_restrained_S_all 1.093
_refine_ls_R_factor_all 0.0532
_refine_ls_R_factor_gt 0.0377
_refine_ls_shift/su_max 0.000
_refine_ls_shift/su_mean 0.000
_refine_ls_structure_factor_coef Fsqd
_refine_ls_weighting_details 'w=1/[\s^2^(Fo^2^)+(0.0511P)^2^] where P=(Fo^2^+2Fc^2^)/3'
_refine_ls_weighting_scheme calc
_refine_ls_wR_factor_gt 0.0980
_refine_ls_wR_factor_ref 0.1042
_reflns_Friedel_coverage 0.000
_reflns_number_gt 4570
_reflns_number_total 5998
_reflns_threshold_expression 'I > 2\s(I)'
_cod_data_source_file d6ra02540d2.cif
_cod_data_source_block dd27_134b_auto
_cod_database_code 7252014
_shelx_shelxl_version_number 2018/3
_chemical_oxdiff_formula C12H16N4O10V2
_shelx_space_group_comment
;
The symmetry employed for this shelxl refinement is uniquely defined
by the following loop, which should always be used as a source of
symmetry information in preference to the above space-group names.
They are only intended as comments.
;
_shelx_estimated_absorpt_t_max 0.958
_shelx_estimated_absorpt_t_min 0.848
_reflns_odcompleteness_completeness 99.88
_reflns_odcompleteness_iscentric 1
_reflns_odcompleteness_theta 26.32
_olex2_refinement_description
;
1. Fixed Uiso
 At 1.2 times of:
  All C(H) groups
 At 1.5 times of:
  All C(H,H,H) groups, All N(H,H) groups, All O(H,H) groups
2. Restrained distances
 O11-H11A = O11-H11B
 0.85 with sigma of 0.02
 O10-H10A = O10-H10B
 0.85 with sigma of 0.02
 N6-H6A = N6-H6B
 0.85 with sigma of 0.02
 N5-H5A = N5-H5B
 0.85 with sigma of 0.02
 H10A-H10B
 1.34 with sigma of 0.04
 H11A-H11B
 1.34 with sigma of 0.04
 H6A-H6B
 1.34 with sigma of 0.04
 H5A-H5B
 1.34 with sigma of 0.04
 N6-H6B \\sim N6-H6A \\sim N6-H6D \\sim N6-H6C
 with sigma of 0.01
 N5-H5D \\sim N5-H5A \\sim N5-H5C \\sim N5-H5B
 with sigma of 0.01
3.a Aromatic/amide H refined with riding coordinates:
 C3(H3), C4(H4), C5(H5), C7(H7), C9(H9), C11(H11), C12(H12), C13(H13)
3.b Idealised Me refined as rotating group:
 C16(H16A,H16B,H16C), C17(H17A,H17B,H17C)
;
_olex2_submission_special_instructions 'No special instructions were received'
_oxdiff_exptl_absorpt_empirical_details
;
Empirical correction (ABSPACK) includes:
- Absorption correction using spherical harmonics
- Frame scaling
;
_oxdiff_exptl_absorpt_empirical_full_max 1.374
_oxdiff_exptl_absorpt_empirical_full_min 0.746

loop_
_space_group_symop_operation_xyz
'x, y, z'
'-x, -y, -z'

loop_
_atom_site_label
_atom_site_type_symbol
_atom_site_fract_x
_atom_site_fract_y
_atom_site_fract_z
_atom_site_U_iso_or_equiv
_atom_site_adp_type
_atom_site_occupancy
_atom_site_site_symmetry_order
_atom_site_calc_flag
_atom_site_refinement_flags_posn
_atom_site_refinement_flags_adp
_atom_site_refinement_flags_occupancy
_atom_site_disorder_assembly
_atom_site_disorder_group
V1 V 0.55977(3) 0.52758(3) 0.24481(3) 0.02602(10) Uani 1 1 d . . . . .
V2 V 0.84453(4) 0.12428(3) 0.20991(3) 0.03046(11) Uani 1 1 d . . . . .
O1 O 0.37459(16) 0.61553(14) 0.28110(12) 0.0359(3) Uani 1 1 d . . . . .
O2 O 0.66653(17) 0.63224(14) 0.17188(13) 0.0421(4) Uani 1 1 d . . . . .
O3 O 0.58346(17) 0.51160(14) 0.37618(12) 0.0384(4) Uani 1 1 d . . . . .
O4 O 1.03740(15) 0.15891(13) 0.21070(12) 0.0341(3) Uani 1 1 d . . . . .
O5 O 0.70306(16) 0.18190(13) 0.12271(12) 0.0339(3) Uani 1 1 d . . . . .
O6 O 0.88594(19) 0.00124(15) 0.13694(15) 0.0487(4) Uani 1 1 d . . . . .
O7 O 0.75474(18) 0.08287(16) 0.34100(13) 0.0466(4) Uani 1 1 d . . . . .
O8 O 0.18250(18) 0.79011(15) 0.36079(15) 0.0472(4) Uani 1 1 d . . . . .
O9 O 1.27444(17) 0.08368(15) 0.27353(14) 0.0417(4) Uani 1 1 d . . . . .
O10 O 0.3420(2) 0.1793(2) 0.64795(19) 0.0663(6) Uani 1 1 d D . . . .
H10A H 0.320(4) 0.209(3) 0.713(2) 0.099 Uiso 1 1 d D U . . .
H10B H 0.299(4) 0.113(2) 0.661(3) 0.099 Uiso 1 1 d D U . . .
O11 O 0.4729(2) 0.16261(16) -0.05854(16) 0.0527(5) Uani 1 1 d D . . . .
H11A H 0.479(4) 0.207(3) -0.006(2) 0.079 Uiso 1 1 d D U . . .
H11B H 0.425(3) 0.212(3) -0.092(2) 0.079 Uiso 1 1 d D U . . .
N1 N 0.45351(18) 0.42764(16) 0.14320(13) 0.0291(4) Uani 1 1 d . . . . .
N2 N 0.51325(19) 0.31241(16) 0.10763(14) 0.0332(4) Uani 1 1 d . . . . .
N3 N 0.68432(18) 0.37040(15) 0.20087(14) 0.0296(4) Uani 1 1 d . . . . .
N4 N 0.81025(17) 0.32346(15) 0.23043(13) 0.0272(3) Uani 1 1 d . . . . .
N5 N 0.6008(2) 0.2794(2) 0.50788(18) 0.0416(5) Uani 1 1 d D . . . .
H5A H 0.525(2) 0.239(2) 0.542(2) 0.062 Uiso 1 1 d D U . . .
H5B H 0.647(3) 0.228(2) 0.4602(19) 0.062 Uiso 1 1 d D U . . .
H5C H 0.657(3) 0.287(3) 0.5530(19) 0.053(8) Uiso 1 1 d D . . . .
H5D H 0.597(4) 0.3512(17) 0.474(3) 0.088(11) Uiso 1 1 d D . . . .
N6 N 0.2501(3) -0.0010(2) 0.0540(2) 0.0486(5) Uani 1 1 d D . . . .
H6A H 0.203(3) 0.037(3) 0.1120(17) 0.073 Uiso 1 1 d D U . . .
H6B H 0.314(3) 0.049(2) 0.017(2) 0.073 Uiso 1 1 d D U . . .
H6C H 0.192(3) -0.014(4) 0.013(3) 0.096(13) Uiso 1 1 d D . . . .
H6D H 0.288(4) -0.0727(17) 0.062(3) 0.088(12) Uiso 1 1 d D . . . .
C1 C 1.0850(2) 0.23324(18) 0.27698(16) 0.0284(4) Uani 1 1 d . . . . .
C2 C 1.2142(2) 0.1941(2) 0.31180(17) 0.0323(4) Uani 1 1 d . . . . .
C3 C 1.2676(2) 0.2665(2) 0.38155(18) 0.0387(5) Uani 1 1 d . . . . .
H3 H 1.350952 0.239913 0.406246 0.046 Uiso 1 1 calc R U . . .
C4 C 1.1979(2) 0.3777(2) 0.41449(18) 0.0389(5) Uani 1 1 d . . . . .
H4 H 1.234243 0.425431 0.461494 0.047 Uiso 1 1 calc R U . . .
C5 C 1.0748(2) 0.4183(2) 0.37797(17) 0.0343(5) Uani 1 1 d . . . . .
H5 H 1.030504 0.494515 0.398448 0.041 Uiso 1 1 calc R U . . .
C6 C 1.0155(2) 0.34573(19) 0.31020(16) 0.0288(4) Uani 1 1 d . . . . .
C7 C 0.8845(2) 0.39218(18) 0.27605(16) 0.0283(4) Uani 1 1 d . . . . .
H7 H 0.853111 0.473803 0.287341 0.034 Uiso 1 1 calc R U . . .
C8 C 0.6327(2) 0.28750(18) 0.14323(16) 0.0288(4) Uani 1 1 d . . . . .
C9 C 0.3390(2) 0.4631(2) 0.10589(17) 0.0331(4) Uani 1 1 d . . . . .
H9 H 0.313896 0.414746 0.053537 0.040 Uiso 1 1 calc R U . . .
C10 C 0.2479(2) 0.5706(2) 0.13876(17) 0.0320(4) Uani 1 1 d . . . . .
C11 C 0.1300(2) 0.5994(2) 0.08875(19) 0.0423(5) Uani 1 1 d . . . . .
H11 H 0.118386 0.553915 0.029218 0.051 Uiso 1 1 calc R U . . .
C12 C 0.0312(3) 0.6938(2) 0.1265(2) 0.0487(6) Uani 1 1 d . . . . .
H12 H -0.045636 0.713171 0.091558 0.058 Uiso 1 1 calc R U . . .
C13 C 0.0463(2) 0.7606(2) 0.2173(2) 0.0452(6) Uani 1 1 d . . . . .
H13 H -0.021102 0.824195 0.243292 0.054 Uiso 1 1 calc R U . . .
C14 C 0.1606(2) 0.7329(2) 0.26845(19) 0.0359(5) Uani 1 1 d . . . . .
C15 C 0.2670(2) 0.63917(19) 0.22810(17) 0.0311(4) Uani 1 1 d . . . . .
C16 C 1.3996(3) 0.0347(3) 0.3111(3) 0.0535(7) Uani 1 1 d . . . . .
H16A H 1.480707 0.086534 0.279795 0.080 Uiso 1 1 calc R U . . .
H16B H 1.424203 -0.046797 0.284938 0.080 Uiso 1 1 calc R U . . .
H16C H 1.378026 0.031226 0.393749 0.080 Uiso 1 1 calc R U . . .
C17 C 0.0670(3) 0.8704(2) 0.4198(2) 0.0503(6) Uani 1 1 d . . . . .
H17A H 0.054267 0.940499 0.369211 0.075 Uiso 1 1 calc R U . . .
H17B H 0.091678 0.897560 0.486701 0.075 Uiso 1 1 calc R U . . .
H17C H -0.022394 0.827000 0.442995 0.075 Uiso 1 1 calc R U . . .

loop_
_atom_site_aniso_label
_atom_site_aniso_U_11
_atom_site_aniso_U_22
_atom_site_aniso_U_33
_atom_site_aniso_U_23
_atom_site_aniso_U_13
_atom_site_aniso_U_12
V1 0.02289(18) 0.02659(18) 0.02871(18) -0.00116(12) -0.00809(12) 0.00510(13)
V2 0.02655(19) 0.02660(19) 0.0407(2) -0.00434(14) -0.01347(14) 0.00416(14)
O1 0.0269(7) 0.0373(8) 0.0458(8) -0.0097(6) -0.0137(6) 0.0114(6)
O2 0.0349(9) 0.0384(9) 0.0500(9) 0.0061(7) -0.0070(7) -0.0026(7)
O3 0.0412(9) 0.0435(9) 0.0303(7) -0.0076(6) -0.0114(6) 0.0184(7)
O4 0.0250(7) 0.0349(8) 0.0461(8) -0.0143(6) -0.0143(6) 0.0065(6)
O5 0.0338(8) 0.0307(8) 0.0417(8) -0.0097(6) -0.0180(6) 0.0090(6)
O6 0.0488(10) 0.0368(9) 0.0705(11) -0.0192(8) -0.0327(9) 0.0149(8)
O7 0.0434(10) 0.0500(10) 0.0463(9) 0.0085(7) -0.0134(7) -0.0048(8)
O8 0.0336(9) 0.0414(10) 0.0666(11) -0.0141(8) -0.0131(8) 0.0156(7)
O9 0.0274(8) 0.0413(9) 0.0606(10) -0.0079(7) -0.0199(7) 0.0098(7)
O10 0.0553(13) 0.0579(13) 0.0787(14) 0.0013(10) -0.0023(10) -0.0145(10)
O11 0.0736(13) 0.0389(10) 0.0540(11) -0.0052(8) -0.0318(9) 0.0018(9)
N1 0.0255(9) 0.0322(9) 0.0297(8) -0.0023(6) -0.0080(6) 0.0048(7)
N2 0.0303(9) 0.0341(10) 0.0379(9) -0.0093(7) -0.0133(7) 0.0071(7)
N3 0.0255(9) 0.0299(9) 0.0353(9) -0.0065(7) -0.0117(7) 0.0078(7)
N4 0.0225(8) 0.0278(9) 0.0314(8) -0.0032(6) -0.0080(6) 0.0058(7)
N5 0.0420(12) 0.0413(12) 0.0413(11) -0.0011(9) -0.0112(9) 0.0041(9)
N6 0.0474(14) 0.0502(14) 0.0498(13) -0.0184(10) -0.0125(10) 0.0068(11)
C1 0.0229(10) 0.0314(11) 0.0319(10) -0.0023(8) -0.0083(7) -0.0012(8)
C2 0.0233(10) 0.0366(11) 0.0363(10) 0.0015(8) -0.0074(8) -0.0006(8)
C3 0.0284(11) 0.0514(14) 0.0406(12) 0.0000(9) -0.0160(9) -0.0069(10)
C4 0.0344(12) 0.0473(14) 0.0385(11) -0.0059(9) -0.0133(9) -0.0078(10)
C5 0.0353(12) 0.0340(11) 0.0348(11) -0.0069(8) -0.0089(8) -0.0035(9)
C6 0.0231(10) 0.0332(11) 0.0301(10) -0.0016(8) -0.0064(7) -0.0019(8)
C7 0.0258(10) 0.0270(10) 0.0312(10) -0.0046(7) -0.0058(7) 0.0034(8)
C8 0.0283(10) 0.0289(10) 0.0293(10) -0.0057(7) -0.0074(8) 0.0046(8)
C9 0.0281(11) 0.0417(12) 0.0304(10) 0.0009(8) -0.0103(8) 0.0005(9)
C10 0.0222(10) 0.0378(12) 0.0345(10) 0.0052(8) -0.0068(8) 0.0029(8)
C11 0.0326(12) 0.0531(15) 0.0427(12) 0.0073(10) -0.0156(9) 0.0004(10)
C12 0.0301(12) 0.0581(16) 0.0581(15) 0.0095(12) -0.0178(10) 0.0102(11)
C13 0.0271(11) 0.0416(13) 0.0632(15) 0.0078(11) -0.0101(10) 0.0118(10)
C14 0.0257(11) 0.0320(11) 0.0463(12) 0.0042(9) -0.0045(8) 0.0025(8)
C15 0.0213(10) 0.0301(11) 0.0395(11) 0.0057(8) -0.0063(8) 0.0018(8)
C16 0.0319(13) 0.0513(16) 0.0821(18) 0.0004(13) -0.0274(12) 0.0110(11)
C17 0.0381(14) 0.0439(14) 0.0592(15) -0.0046(11) 0.0030(11) 0.0146(11)

loop_
_atom_type_symbol
_atom_type_description
_atom_type_scat_dispersion_real
_atom_type_scat_dispersion_imag
_atom_type_scat_source
C C 0.0033 0.0016 'International Tables Vol C Tables 4.2.6.8 and 6.1.1.4'
H H 0.0000 0.0000 'International Tables Vol C Tables 4.2.6.8 and 6.1.1.4'
N N 0.0061 0.0033 'International Tables Vol C Tables 4.2.6.8 and 6.1.1.4'
O O 0.0106 0.0060 'International Tables Vol C Tables 4.2.6.8 and 6.1.1.4'
V V 0.3005 0.5294 'International Tables Vol C Tables 4.2.6.8 and 6.1.1.4'

loop_
_geom_angle_atom_site_label_1
_geom_angle_atom_site_label_2
_geom_angle_atom_site_label_3
_geom_angle
_geom_angle_site_symmetry_1
_geom_angle_site_symmetry_3
_geom_angle_publ_flag
O1 V1 N1 82.63(6) . . ?
O1 V1 N3 151.13(7) . . ?
O2 V1 O1 102.01(8) . . ?
O2 V1 O3 108.81(9) . . ?
O2 V1 N1 114.34(7) . . ?
O2 V1 N3 101.31(8) . . ?
O3 V1 O1 97.16(7) . . ?
O3 V1 N1 135.93(8) . . ?
O3 V1 N3 91.19(7) . . ?
N3 V1 N1 72.36(6) . . ?
O4 V2 O5 136.92(7) . . ?
O4 V2 N4 82.05(6) . . ?
O5 V2 N4 73.63(6) . . ?
O6 V2 O4 96.64(8) . . ?
O6 V2 O5 91.42(7) . . ?
O6 V2 O7 108.35(9) . . ?
O6 V2 N4 154.96(8) . . ?
O7 V2 O4 109.20(8) . . ?
O7 V2 O5 108.10(8) . . ?
O7 V2 N4 95.53(8) . . ?
C15 O1 V1 134.80(13) . . ?
C1 O4 V2 129.47(12) . . ?
C8 O5 V2 119.63(12) . . ?
C14 O8 C17 117.77(19) . . ?
C2 O9 C16 118.06(19) . . ?
H10A O10 H10B 103(3) . . ?
H11A O11 H11B 98(3) . . ?
N2 N1 V1 118.79(12) . . ?
C9 N1 V1 127.42(14) . . ?
C9 N1 N2 113.76(17) . . ?
C8 N2 N1 109.55(16) . . ?
N4 N3 V1 131.01(13) . . ?
C8 N3 V1 118.22(13) . . ?
C8 N3 N4 110.35(15) . . ?
N3 N4 V2 112.38(12) . . ?
C7 N4 V2 127.06(13) . . ?
C7 N4 N3 120.15(16) . . ?
H5A N5 H5B 101(2) . . ?
H5A N5 H5C 111(3) . . ?
H5A N5 H5D 124(3) . . ?
H5B N5 H5C 104(3) . . ?
H5B N5 H5D 111(3) . . ?
H5C N5 H5D 104(3) . . ?
H6A N6 H6B 105(3) . . ?
H6A N6 H6C 109(3) . . ?
H6A N6 H6D 121(3) . . ?
H6B N6 H6C 110(3) . . ?
H6B N6 H6D 111(3) . . ?
H6C N6 H6D 101(3) . . ?
O4 C1 C2 117.06(17) . . ?
O4 C1 C6 123.35(17) . . ?
C6 C1 C2 119.58(18) . . ?
O9 C2 C1 114.90(18) . . ?
O9 C2 C3 125.47(19) . . ?
C3 C2 C1 119.62(19) . . ?
C2 C3 H3 119.8 . . ?
C4 C3 C2 120.5(2) . . ?
C4 C3 H3 119.8 . . ?
C3 C4 H4 119.9 . . ?
C5 C4 C3 120.2(2) . . ?
C5 C4 H4 119.9 . . ?
C4 C5 H5 119.6 . . ?
C4 C5 C6 120.7(2) . . ?
C6 C5 H5 119.6 . . ?
C1 C6 C5 119.32(18) . . ?
C1 C6 C7 122.42(18) . . ?
C5 C6 C7 118.25(18) . . ?
N4 C7 C6 121.80(18) . . ?
N4 C7 H7 119.1 . . ?
C6 C7 H7 119.1 . . ?
O5 C8 N2 119.51(18) . . ?
O5 C8 N3 119.71(17) . . ?
N2 C8 N3 120.78(17) . . ?
N1 C9 H9 117.3 . . ?
N1 C9 C10 125.3(2) . . ?
C10 C9 H9 117.3 . . ?
C11 C10 C9 119.0(2) . . ?
C11 C10 C15 120.1(2) . . ?
C15 C10 C9 120.60(18) . . ?
C10 C11 H11 119.6 . . ?
C12 C11 C10 120.8(2) . . ?
C12 C11 H11 119.6 . . ?
C11 C12 H12 120.1 . . ?
C11 C12 C13 119.9(2) . . ?
C13 C12 H12 120.1 . . ?
C12 C13 H13 119.9 . . ?
C14 C13 C12 120.2(2) . . ?
C14 C13 H13 119.9 . . ?
O8 C14 C13 124.9(2) . . ?
O8 C14 C15 114.23(19) . . ?
C13 C14 C15 120.9(2) . . ?
O1 C15 C10 123.36(18) . . ?
O1 C15 C14 118.50(19) . . ?
C10 C15 C14 118.01(19) . . ?
O9 C16 H16A 109.5 . . ?
O9 C16 H16B 109.5 . . ?
O9 C16 H16C 109.5 . . ?
H16A C16 H16B 109.5 . . ?
H16A C16 H16C 109.5 . . ?
H16B C16 H16C 109.5 . . ?
O8 C17 H17A 109.5 . . ?
O8 C17 H17B 109.5 . . ?
O8 C17 H17C 109.5 . . ?
H17A C17 H17B 109.5 . . ?
H17A C17 H17C 109.5 . . ?
H17B C17 H17C 109.5 . . ?

loop_
_geom_bond_atom_site_label_1
_geom_bond_atom_site_label_2
_geom_bond_distance
_geom_bond_site_symmetry_2
_geom_bond_publ_flag
V1 O1 1.9106(14) . ?
V1 O2 1.6205(16) . ?
V1 O3 1.6407(14) . ?
V1 N1 2.1456(17) . ?
V1 N3 2.0462(16) . ?
V2 O4 1.8811(14) . ?
V2 O5 1.9400(14) . ?
V2 O6 1.6314(16) . ?
V2 O7 1.6344(16) . ?
V2 N4 2.1989(16) . ?
O1 C15 1.328(2) . ?
O4 C1 1.343(2) . ?
O5 C8 1.303(2) . ?
O8 C14 1.374(3) . ?
O8 C17 1.433(3) . ?
O9 C2 1.362(3) . ?
O9 C16 1.427(3) . ?
O10 H10A 0.837(17) . ?
O10 H10B 0.839(18) . ?
O11 H11A 0.836(17) . ?
O11 H11B 0.824(17) . ?
N1 N2 1.398(2) . ?
N1 C9 1.297(3) . ?
N2 C8 1.308(3) . ?
N3 N4 1.382(2) . ?
N3 C8 1.357(3) . ?
N4 C7 1.289(3) . ?
N5 H5A 0.855(10) . ?
N5 H5B 0.853(10) . ?
N5 H5C 0.855(11) . ?
N5 H5D 0.856(12) . ?
N6 H6A 0.848(10) . ?
N6 H6B 0.853(11) . ?
N6 H6C 0.852(12) . ?
N6 H6D 0.850(12) . ?
C1 C2 1.416(3) . ?
C1 C6 1.393(3) . ?
C2 C3 1.389(3) . ?
C3 H3 0.9300 . ?
C3 C4 1.381(3) . ?
C4 H4 0.9300 . ?
C4 C5 1.378(3) . ?
C5 H5 0.9300 . ?
C5 C6 1.403(3) . ?
C6 C7 1.448(3) . ?
C7 H7 0.9300 . ?
C9 H9 0.9300 . ?
C9 C10 1.433(3) . ?
C10 C11 1.398(3) . ?
C10 C15 1.403(3) . ?
C11 H11 0.9300 . ?
C11 C12 1.371(3) . ?
C12 H12 0.9300 . ?
C12 C13 1.394(4) . ?
C13 H13 0.9300 . ?
C13 C14 1.375(3) . ?
C14 C15 1.414(3) . ?
C16 H16A 0.9600 . ?
C16 H16B 0.9600 . ?
C16 H16C 0.9600 . ?
C17 H17A 0.9600 . ?
C17 H17B 0.9600 . ?
C17 H17C 0.9600 . ?

loop_
_geom_hbond_atom_site_label_D
_geom_hbond_atom_site_label_H
_geom_hbond_atom_site_label_A
_geom_hbond_distance_DH
_geom_hbond_distance_HA
_geom_hbond_distance_DA
_geom_hbond_angle_DHA
_geom_hbond_site_symmetry_A
_geom_hbond_publ_flag
O10 H10A O2 0.837(17) 2.32(2) 3.074(3) 149(3) 2_666 yes
O10 H10B O7 0.839(18) 2.22(2) 3.033(3) 163(4) 2_656 yes
O11 H11A N2 0.836(17) 1.945(18) 2.777(2) 174(3) . yes
O11 H11B O2 0.824(17) 2.134(19) 2.944(2) 167(3) 2_665 yes
N5 H5A O10 0.855(10) 1.986(12) 2.823(3) 166(3) . yes
N5 H5B O7 0.853(10) 2.238(11) 3.090(3) 176(3) . yes
N5 H5C O1 0.855(11) 2.28(2) 2.920(3) 132(2) 2_666 yes
N5 H5C O8 0.855(11) 2.136(17) 2.910(3) 150(3) 2_666 yes
N5 H5D O3 0.856(12) 2.048(12) 2.899(3) 172(3) . yes
N6 H6A O4 0.848(10) 2.166(16) 2.968(3) 158(3) 1_455 yes
N6 H6A O9 0.848(10) 2.30(3) 2.919(3) 130(3) 1_455 yes
N6 H6B O11 0.853(11) 1.992(11) 2.843(3) 175(3) . yes
N6 H6C O6 0.852(12) 2.093(19) 2.889(3) 155(4) 2_655 yes
N6 H6D O11 0.850(12) 2.40(3) 3.075(3) 137(3) 2_655 yes
C7 H7 O3 0.93 2.52 3.052(2) 116.2 . yes
C13 H13 O6 0.93 2.47 3.158(3) 130.8 1_465 yes
C16 H16A O5 0.96 2.65 3.557(3) 157.5 1_655 yes

loop_
_geom_torsion_atom_site_label_1
_geom_torsion_atom_site_label_2
_geom_torsion_atom_site_label_3
_geom_torsion_atom_site_label_4
_geom_torsion
_geom_torsion_site_symmetry_1
_geom_torsion_site_symmetry_2
_geom_torsion_site_symmetry_3
_geom_torsion_site_symmetry_4
_geom_torsion_publ_flag
V1 O1 C15 C10 19.5(3) . . . . ?
V1 O1 C15 C14 -164.79(15) . . . . ?
V1 N1 N2 C8 -1.7(2) . . . . ?
V1 N1 C9 C10 -9.1(3) . . . . ?
V1 N3 N4 V2 158.79(10) . . . . ?
V1 N3 N4 C7 -14.3(3) . . . . ?
V1 N3 C8 O5 -174.13(14) . . . . ?
V1 N3 C8 N2 6.1(3) . . . . ?
V2 O4 C1 C2 143.51(15) . . . . ?
V2 O4 C1 C6 -37.7(3) . . . . ?
V2 O5 C8 N2 -162.61(15) . . . . ?
V2 O5 C8 N3 17.6(2) . . . . ?
V2 N4 C7 C6 6.8(3) . . . . ?
O4 C1 C2 O9 -0.4(3) . . . . ?
O4 C1 C2 C3 -179.24(18) . . . . ?
O4 C1 C6 C5 -178.89(19) . . . . ?
O4 C1 C6 C7 0.2(3) . . . . ?
O5 V2 O4 C1 96.79(18) . . . . ?
O6 V2 O4 C1 -163.95(17) . . . . ?
O7 V2 O4 C1 -51.85(18) . . . . ?
O8 C14 C15 O1 0.0(3) . . . . ?
O8 C14 C15 C10 176.02(18) . . . . ?
O9 C2 C3 C4 179.5(2) . . . . ?
N1 N2 C8 O5 177.55(16) . . . . ?
N1 N2 C8 N3 -2.7(3) . . . . ?
N1 C9 C10 C11 178.2(2) . . . . ?
N1 C9 C10 C15 -8.3(3) . . . . ?
N2 N1 C9 C10 173.21(18) . . . . ?
N3 N4 C7 C6 178.82(17) . . . . ?
N4 V2 O4 C1 41.27(17) . . . . ?
N4 N3 C8 O5 -0.7(2) . . . . ?
N4 N3 C8 N2 179.48(18) . . . . ?
C1 C2 C3 C4 -1.7(3) . . . . ?
C1 C6 C7 N4 12.4(3) . . . . ?
C2 C1 C6 C5 -0.1(3) . . . . ?
C2 C1 C6 C7 178.98(18) . . . . ?
C2 C3 C4 C5 -0.3(3) . . . . ?
C3 C4 C5 C6 2.1(3) . . . . ?
C4 C5 C6 C1 -1.9(3) . . . . ?
C4 C5 C6 C7 178.94(19) . . . . ?
C5 C6 C7 N4 -168.47(19) . . . . ?
C6 C1 C2 O9 -179.18(17) . . . . ?
C6 C1 C2 C3 1.9(3) . . . . ?
C8 N3 N4 V2 -13.50(18) . . . . ?
C8 N3 N4 C7 173.38(18) . . . . ?
C9 N1 N2 C8 176.25(18) . . . . ?
C9 C10 C11 C12 173.1(2) . . . . ?
C9 C10 C15 O1 5.1(3) . . . . ?
C9 C10 C15 C14 -170.63(19) . . . . ?
C10 C11 C12 C13 -1.3(4) . . . . ?
C11 C10 C15 O1 178.6(2) . . . . ?
C11 C10 C15 C14 2.8(3) . . . . ?
C11 C12 C13 C14 0.6(4) . . . . ?
C12 C13 C14 O8 -177.6(2) . . . . ?
C12 C13 C14 C15 1.9(4) . . . . ?
C13 C14 C15 O1 -179.6(2) . . . . ?
C13 C14 C15 C10 -3.6(3) . . . . ?
C15 C10 C11 C12 -0.4(3) . . . . ?
C16 O9 C2 C1 -176.2(2) . . . . ?
C16 O9 C2 C3 2.6(3) . . . . ?
C17 O8 C14 C13 10.4(3) . . . . ?
C17 O8 C14 C15 -169.2(2) . . . . ?
